data_4503859
loop_
_publ_author_name
'Kato, Takako'
'Okamoto, Iwao'
'Masu, Hyuma'
'Katagiri, Kosuke'
'Tominaga, Masahide'
'Yamaguchi, Kentaro'
'Kagechika, Hiroyuki'
'Azumaya, Isao'

_publ_section_title
;
 Polymorphism and Pseudopolymorphism of an Aromatic Amide: Spontaneous
 Resolution and Crystal-to-Crystal phase Transition
;
_journal_issue 10
_journal_name_full 'Crystal Growth &amp; Design'
_journal_page_first 3871
_journal_paper_doi 10.1021/cg800658t
_journal_volume 8
_journal_year 2008
_chemical_formula_moiety 'C22 H18 F2 N2 O2, C6 H6'
_chemical_formula_sum 'C28 H24 F2 N2 O2'
_chemical_formula_weight 458.49
_chemical_name_systematic
;
 ?
;
_space_group_IT_number 15
_symmetry_cell_setting monoclinic
_symmetry_space_group_name_Hall '-C 2yc'
_symmetry_space_group_name_H-M 'C 1 2/c 1'
_atom_sites_solution_hydrogens geom
_atom_sites_solution_primary direct
_atom_sites_solution_secondary difmap
_audit_creation_method SHELXL-97
_cell_angle_alpha 90.00
_cell_angle_beta 104.4450(10)
_cell_angle_gamma 90.00
_cell_formula_units_Z 4
_cell_length_a 12.8040(12)
_cell_length_b 8.9673(8)
_cell_length_c 21.308(2)
_cell_measurement_reflns_used 1436
_cell_measurement_temperature 120
_cell_measurement_theta_max 25.95
_cell_measurement_theta_min 2.80
_cell_volume 2369.2(4)
_computing_cell_refinement 'Bruker SMART'
_computing_data_collection 'Bruker SMART'
_computing_data_reduction 'Bruker SAINT'
_computing_molecular_graphics 'Bruker SHELXTL'
_computing_publication_material 'Bruker SHELXTL'
_computing_structure_refinement 'SHELXL-97 (Sheldrick, 1997)'
_computing_structure_solution 'SHELXS-97 (Sheldrick, 1990)'
_diffrn_ambient_temperature 120
_diffrn_detector_area_resol_mean 8.333
_diffrn_measured_fraction_theta_full 0.998
_diffrn_measured_fraction_theta_max 0.975
_diffrn_measurement_device_type 'Bruker APEXII CCD area detector'
_diffrn_measurement_method 'phi and omega scans'
_diffrn_radiation_monochromator graphite
_diffrn_radiation_source 'fine-focus sealed tube'
_diffrn_radiation_type MoK\a
_diffrn_radiation_wavelength 0.71073
_diffrn_reflns_av_R_equivalents 0.0232
_diffrn_reflns_av_sigmaI/netI 0.0320
_diffrn_reflns_limit_h_max 14
_diffrn_reflns_limit_h_min -15
_diffrn_reflns_limit_k_max 9
_diffrn_reflns_limit_k_min -11
_diffrn_reflns_limit_l_max 26
_diffrn_reflns_limit_l_min -17
_diffrn_reflns_number 5618
_diffrn_reflns_theta_full 25.00
_diffrn_reflns_theta_max 26.25
_diffrn_reflns_theta_min 1.97
_exptl_absorpt_coefficient_mu 0.092
_exptl_absorpt_correction_T_max 0.9909
_exptl_absorpt_correction_T_min 0.9819
_exptl_absorpt_correction_type empirical
_exptl_absorpt_process_details 'SADABS Sheldrick 1996'
_exptl_crystal_colour colourless
_exptl_crystal_density_diffrn 1.285
_exptl_crystal_density_method 'not measured'
_exptl_crystal_description prismatic
_exptl_crystal_F_000 960
_exptl_crystal_size_max 0.20
_exptl_crystal_size_mid 0.10
_exptl_crystal_size_min 0.10
_refine_diff_density_max 0.197
_refine_diff_density_min -0.181
_refine_diff_density_rms 0.039
_refine_ls_extinction_method none
_refine_ls_goodness_of_fit_ref 1.026
_refine_ls_hydrogen_treatment constr
_refine_ls_matrix_type full
_refine_ls_number_parameters 155
_refine_ls_number_reflns 2339
_refine_ls_number_restraints 0
_refine_ls_restrained_S_all 1.026
_refine_ls_R_factor_all 0.0567
_refine_ls_R_factor_gt 0.0385
_refine_ls_shift/su_max 0.000
_refine_ls_shift/su_mean 0.000
_refine_ls_structure_factor_coef Fsqd
_refine_ls_weighting_details 'calc w=1/[\s^2^(Fo^2^)+(0.0370P)^2^+1.2548P] where P=(Fo^2^+2Fc^2^)/3'
_refine_ls_weighting_scheme calc
_refine_ls_wR_factor_gt 0.0845
_refine_ls_wR_factor_ref 0.0923
_reflns_number_gt 1789
_reflns_number_total 2339
_reflns_threshold_expression >2sigma(I)
_cod_data_source_file cg800658t_si_002.cif
_cod_data_source_block a0705212tka(Form-VIII)
_cod_depositor_comments
;
The following automatic conversions were performed:

'_symmetry_cell_setting' value 'Monoclinic' changed to 'monoclinic'
according to /home/saulius/struct/CIF-dictionaries/cif_core.dic
dictionary named 'cif_core.dic' version 2.4.1 from 2010-06-29.

Automatic conversion script
Id: cif_fix_values 1715 2011-07-08 13:25:40Z adriana 
;
_cod_original_sg_symbol_H-M C2/c
_cod_database_code 4503859

loop_
_symmetry_equiv_pos_as_xyz
'x, y, z'
'-x, y, -z+1/2'
'x+1/2, y+1/2, z'
'-x+1/2, y+1/2, -z+1/2'
'-x, -y, -z'
'x, -y, z-1/2'
'-x+1/2, -y+1/2, -z'
'x+1/2, -y+1/2, z-1/2'

loop_
_atom_site_label
_atom_site_type_symbol
_atom_site_fract_x
_atom_site_fract_y
_atom_site_fract_z
_atom_site_U_iso_or_equiv
_atom_site_adp_type
_atom_site_occupancy
_atom_site_symmetry_multiplicity
_atom_site_calc_flag
_atom_site_refinement_flags
C7 C 0.37319(11) 1.05852(15) 0.72876(7) 0.0197(3) Uani 1 1 d .
C10 C 0.40233(11) 0.66725(15) 0.70509(7) 0.0197(3) Uani 1 1 d .
H10 H 0.3348 0.6667 0.6739 0.024 Uiso 1 1 calc R
C5 C 0.37248(11) 1.04561(15) 0.79849(7) 0.0186(3) Uani 1 1 d .
C9 C 0.45001(11) 0.80323(14) 0.72702(6) 0.0155(3) Uani 1 1 d .
C3 C 0.39986(12) 1.16479(18) 0.90285(8) 0.0297(4) Uani 1 1 d .
H3 H 0.4245 1.2465 0.9311 0.036 Uiso 1 1 calc R
C8 C 0.37672(12) 0.94229(17) 0.62626(7) 0.0241(3) Uani 1 1 d .
H8A H 0.3065 0.8964 0.6071 0.036 Uiso 1 1 calc R
H8B H 0.4332 0.8879 0.6121 0.036 Uiso 1 1 calc R
H8C H 0.3759 1.0464 0.6122 0.036 Uiso 1 1 calc R
C6 C 0.32808(11) 0.92231(15) 0.82194(7) 0.0203(3) Uani 1 1 d .
H6 H 0.3040 0.8394 0.7944 0.024 Uiso 1 1 calc R
C4 C 0.40642(12) 1.16770(17) 0.83921(7) 0.0246(3) Uani 1 1 d .
H4 H 0.4343 1.2536 0.8229 0.029 Uiso 1 1 calc R
C1 C 0.31883(12) 0.91992(17) 0.88521(7) 0.0252(4) Uani 1 1 d .
H1 H 0.2872 0.8371 0.9013 0.030 Uiso 1 1 calc R
C11 C 0.45040(12) 0.53287(16) 0.72740(7) 0.0223(3) Uani 1 1 d .
H11 H 0.4160 0.4414 0.7120 0.027 Uiso 1 1 calc R
C2 C 0.35655(12) 1.04019(19) 0.92423(7) 0.0291(4) Uani 1 1 d .
C13 C 0.10263(14) 0.05872(19) 0.51654(8) 0.0359(4) Uani 1 1 d .
H13 H 0.1734 0.0993 0.5279 0.043 Uiso 1 1 calc R
C12 C 0.03750(15) 0.07007(19) 0.55899(9) 0.0372(4) Uani 1 1 d .
H12 H 0.0634 0.1182 0.5996 0.045 Uiso 1 1 calc R
C14 C 0.06544(14) -0.01133(19) 0.45769(8) 0.0374(4) Uani 1 1 d .
H14 H 0.1106 -0.0193 0.4286 0.045 Uiso 1 1 calc R
F1 F 0.34855(8) 1.03680(12) 0.98664(4) 0.0462(3) Uani 1 1 d .
O1 O 0.34673(9) 1.17661(11) 0.69970(5) 0.0293(3) Uani 1 1 d .
N1 N 0.39862(9) 0.93640(12) 0.69737(5) 0.0180(3) Uani 1 1 d .

loop_
_atom_site_aniso_label
_atom_site_aniso_U_11
_atom_site_aniso_U_22
_atom_site_aniso_U_33
_atom_site_aniso_U_23
_atom_site_aniso_U_13
_atom_site_aniso_U_12
C7 0.0158(7) 0.0173(8) 0.0256(8) 0.0007(6) 0.0046(6) -0.0003(6)
C10 0.0184(7) 0.0198(7) 0.0197(7) -0.0028(6) 0.0023(6) -0.0009(6)
C5 0.0153(7) 0.0172(7) 0.0230(8) 0.0005(6) 0.0042(6) 0.0029(6)
C9 0.0168(7) 0.0143(7) 0.0159(7) 0.0004(6) 0.0052(5) 0.0020(6)
C3 0.0265(8) 0.0317(9) 0.0306(9) -0.0127(7) 0.0065(7) -0.0024(7)
C8 0.0260(8) 0.0253(8) 0.0187(8) 0.0020(6) 0.0016(6) 0.0016(7)
C6 0.0177(7) 0.0181(7) 0.0255(8) -0.0007(6) 0.0062(6) 0.0025(6)
C4 0.0226(8) 0.0201(8) 0.0321(9) -0.0044(7) 0.0086(6) -0.0019(6)
C1 0.0250(8) 0.0248(8) 0.0278(9) 0.0044(7) 0.0102(6) 0.0032(7)
C11 0.0243(8) 0.0156(7) 0.0280(8) -0.0033(6) 0.0083(6) -0.0039(6)
C2 0.0273(9) 0.0412(10) 0.0195(8) -0.0025(7) 0.0069(6) 0.0047(7)
C13 0.0280(9) 0.0334(10) 0.0438(11) -0.0023(8) 0.0043(8) -0.0014(7)
C12 0.0413(11) 0.0327(10) 0.0355(10) -0.0065(8) 0.0057(8) -0.0009(8)
C14 0.0385(10) 0.0351(10) 0.0413(10) -0.0035(8) 0.0151(8) 0.0012(8)
F1 0.0552(7) 0.0644(7) 0.0219(5) -0.0051(5) 0.0148(5) -0.0021(6)
O1 0.0359(6) 0.0184(6) 0.0351(6) 0.0079(5) 0.0118(5) 0.0089(5)
N1 0.0193(6) 0.0157(6) 0.0175(6) 0.0013(5) 0.0019(5) 0.0023(5)

loop_
_atom_type_symbol
_atom_type_description
_atom_type_scat_dispersion_real
_atom_type_scat_dispersion_imag
_atom_type_scat_source
C C 0.0033 0.0016 'International Tables Vol C Tables 4.2.6.8 and 6.1.1.4'
H H 0.0000 0.0000 'International Tables Vol C Tables 4.2.6.8 and 6.1.1.4'
N N 0.0061 0.0033 'International Tables Vol C Tables 4.2.6.8 and 6.1.1.4'
O O 0.0106 0.0060 'International Tables Vol C Tables 4.2.6.8 and 6.1.1.4'
F F 0.0171 0.0103 'International Tables Vol C Tables 4.2.6.8 and 6.1.1.4'

loop_
_geom_angle_atom_site_label_1
_geom_angle_atom_site_label_2
_geom_angle_atom_site_label_3
_geom_angle
_geom_angle_site_symmetry_1
_geom_angle_site_symmetry_3
O1 C7 N1 120.89(13) . .
O1 C7 C5 119.88(13) . .
N1 C7 C5 119.16(12) . .
C11 C10 C9 121.88(13) . .
C11 C10 H10 119.1 . .
C9 C10 H10 119.1 . .
C6 C5 C4 119.42(14) . .
C6 C5 C7 121.56(13) . .
C4 C5 C7 118.63(13) . .
C10 C9 C9 118.78(8) . 2_656
C10 C9 N1 117.89(12) . .
C9 C9 N1 123.11(7) 2_656 .
C2 C3 C4 118.01(14) . .
C2 C3 H3 121.0 . .
C4 C3 H3 121.0 . .
N1 C8 H8A 109.5 . .
N1 C8 H8B 109.5 . .
H8A C8 H8B 109.5 . .
N1 C8 H8C 109.5 . .
H8A C8 H8C 109.5 . .
H8B C8 H8C 109.5 . .
C1 C6 C5 120.29(14) . .
C1 C6 H6 119.9 . .
C5 C6 H6 119.9 . .
C3 C4 C5 120.65(14) . .
C3 C4 H4 119.7 . .
C5 C4 H4 119.7 . .
C2 C1 C6 118.37(14) . .
C2 C1 H1 120.8 . .
C6 C1 H1 120.8 . .
C10 C11 C11 119.34(8) . 2_656
C10 C11 H11 120.3 . .
C11 C11 H11 120.3 2_656 .
F1 C2 C1 118.27(15) . .
F1 C2 C3 118.53(15) . .
C1 C2 C3 123.19(14) . .
C14 C13 C12 120.19(16) . .
C14 C13 H13 119.9 . .
C12 C13 H13 119.9 . .
C13 C12 C14 119.84(16) . 5_556
C13 C12 H12 120.1 . .
C14 C12 H12 120.1 5_556 .
C13 C14 C12 119.97(17) . 5_556
C13 C14 H14 120.0 . .
C12 C14 H14 120.0 5_556 .
C7 N1 C9 126.34(11) . .
C7 N1 C8 117.95(11) . .
C9 N1 C8 115.64(11) . .

loop_
_geom_bond_atom_site_label_1
_geom_bond_atom_site_label_2
_geom_bond_distance
_geom_bond_site_symmetry_2
C7 O1 1.2309(16) .
C7 N1 1.3642(17) .
C7 C5 1.493(2) .
C10 C11 1.3824(19) .
C10 C9 1.3912(19) .
C10 H10 0.9500 .
C5 C6 1.3917(19) .
C5 C4 1.397(2) .
C9 C9 1.404(3) 2_656
C9 N1 1.4321(16) .
C3 C2 1.375(2) .
C3 C4 1.380(2) .
C3 H3 0.9500 .
C8 N1 1.4715(18) .
C8 H8A 0.9800 .
C8 H8B 0.9800 .
C8 H8C 0.9800 .
C6 C1 1.383(2) .
C6 H6 0.9500 .
C4 H4 0.9500 .
C1 C2 1.374(2) .
C1 H1 0.9500 .
C11 C11 1.389(3) 2_656
C11 H11 0.9500 .
C2 F1 1.3593(17) .
C13 C14 1.377(2) .
C13 C12 1.379(2) .
C13 H13 0.9500 .
C12 C14 1.381(2) 5_556
C12 H12 0.9500 .
C14 C12 1.381(2) 5_556
C14 H14 0.9500 .
